data_4021881
loop_
_publ_author_name
'Daiwang Xu'
'Ang\`ele Chiaroni'
'Maurice-Bernard Fleury'
'Martine Largeron'

_publ_section_title
;
 Electrochemically Induced Cascade Reaction for the Assembly of
 Libraries of Biologically Relevant 1,4-Benzoxazine Derivatives
;
_journal_name_full 'Journal of Organic Chemistry'
_journal_page_first 6374
_journal_page_last 6381
_journal_paper_doi 10.1021/jo060452f
_journal_volume 71
_journal_year 2006
_chemical_formula_moiety 'C21 H25 F N2 O3'
_chemical_formula_sum 'C21 H25 F N2 O3'
_chemical_formula_weight 372.43
_chemical_name_common MART062
_chemical_name_systematic
; 
 [(R,S)-3,3-dimethyl-5-hydroxy-2-isobutylamino-3,4-dihydro-2H- =
  1,4-benzoxazin-6-yl] [4-fluorophenyl] methanone : 3f 
;
_space_group_IT_number 14
_symmetry_cell_setting monoclinic
_symmetry_space_group_name_Hall '-P 2ybc'
_symmetry_space_group_name_H-M 'P 1 21/c 1'
_atom_sites_solution_hydrogens geom
_atom_sites_solution_primary direct
_atom_sites_solution_secondary difmap
_audit_creation_method SHELXL-97
_cell_angle_alpha 90.00
_cell_angle_beta 92.64(5)
_cell_angle_gamma 90.00
_cell_formula_units_Z 4
_cell_length_a 14.022(13)
_cell_length_b 10.920(9)
_cell_length_c 12.843(12)
_cell_measurement_reflns_used 2050
_cell_measurement_temperature 293(2)
_cell_measurement_theta_max 27.485
_cell_measurement_theta_min 0.998
_cell_volume 1964(3)
_computing_cell_refinement 'HKL Scalepack (Otwinowski & Minor 1997)'
_computing_data_collection 'Collect (Bruker AXS BV, 1997-2004)'
_computing_data_reduction 'HKL Denzo and Scalepack (Otwinowski & Minor 1997)'
_computing_molecular_graphics 'R3M (Riche, 1983) ORTEP (Johnson, 1965)'
_computing_publication_material 'SHELXL-97 (Sheldrick, 1997)'
_computing_structure_refinement 'SHELXL-97 (Sheldrick, 1997)'
_computing_structure_solution 'SHELXS-86 (Sheldrick, 1990)'
_diffrn_ambient_temperature 293(2)
_diffrn_detector_area_resol_mean 9
_diffrn_measured_fraction_theta_full 0.822
_diffrn_measured_fraction_theta_max 0.822
_diffrn_measurement_device_type 'Nonius Kappa-CCD diffractometer'
_diffrn_measurement_method 'phi and omega scans'
_diffrn_radiation_monochromator graphite
_diffrn_radiation_source 'fine-focus sealed tube'
_diffrn_radiation_type MoK\a
_diffrn_radiation_wavelength 0.71073
_diffrn_reflns_av_R_equivalents 0.0572
_diffrn_reflns_av_sigmaI/netI 0.0756
_diffrn_reflns_limit_h_max 18
_diffrn_reflns_limit_h_min -16
_diffrn_reflns_limit_k_max 14
_diffrn_reflns_limit_k_min -14
_diffrn_reflns_limit_l_max 15
_diffrn_reflns_limit_l_min -16
_diffrn_reflns_number 9182/7486
_diffrn_reflns_theta_full 28.04
_diffrn_reflns_theta_max 28.04
_diffrn_reflns_theta_min 2.36
_exptl_absorpt_coefficient_mu 0.091
_exptl_absorpt_correction_type none
_exptl_crystal_colour 'dark orange'
_exptl_crystal_density_diffrn 1.259
_exptl_crystal_density_meas ?
_exptl_crystal_density_method .
_exptl_crystal_description 'little plate'
_exptl_crystal_F_000 792
_exptl_crystal_size_max 0.35
_exptl_crystal_size_mid 0.30
_exptl_crystal_size_min 0.10
_refine_diff_density_max 0.163
_refine_diff_density_min -0.175
_refine_diff_density_rms 0.040
_refine_ls_extinction_coef 0.021(4)
_refine_ls_extinction_expression Fc^*^=kFc[1+0.001xFc^2^\l^3^/sin(2\q)]^-1/4^
_refine_ls_extinction_method SHELXL
_refine_ls_goodness_of_fit_ref 1.022
_refine_ls_hydrogen_treatment mixed
_refine_ls_matrix_type full
_refine_ls_number_parameters 249
_refine_ls_number_reflns 3929
_refine_ls_number_restraints 0
_refine_ls_restrained_S_all 1.022
_refine_ls_R_factor_all 0.1491
_refine_ls_R_factor_gt 0.0658
_refine_ls_shift/su_max 0.001
_refine_ls_shift/su_mean 0.000
_refine_ls_structure_factor_coef Fsqd
_refine_ls_weighting_details 'calc w=1/[\s^2^(Fo^2^)+(0.0976P)^2^+0.1581P] where P=(Fo^2^+2Fc^2^)/3'
_refine_ls_weighting_scheme calc
_refine_ls_wR_factor_gt 0.1643
_refine_ls_wR_factor_ref 0.2129
_reflns_number_gt 1836
_reflns_number_total 3929
_reflns_threshold_expression >2sigma(I)
_cod_data_source_file jo060452fsi20060303_011034.cif
_cod_depositor_comments
;
The following automatic conversions were performed:
'_symmetry_cell_setting' value 'Monoclinic' changed to 'monoclinic'
according to '/home/saulius/struct/CIF-dictionaries/cif_core.dic'
dictionary named 'cif_core.dic' version 2.4.1 from 2010-06-29.

Automatic conversion script
Id: cif_fix_enum 1527 2010-12-29 10:47:43Z saulius 
;
_cod_original_sg_symbol_H-M 'P 21/c'
_cod_database_code 4021881

loop_
_symmetry_equiv_pos_as_xyz
'x, y, z'
'-x, y+1/2, -z+1/2'
'-x, -y, -z'
'x, -y-1/2, z-1/2'

loop_
_atom_site_label
_atom_site_type_symbol
_atom_site_fract_x
_atom_site_fract_y
_atom_site_fract_z
_atom_site_U_iso_or_equiv
_atom_site_adp_type
_atom_site_occupancy
_atom_site_symmetry_multiplicity
_atom_site_calc_flag
_atom_site_refinement_flags
F1 F 0.68558(17) 0.4852(2) -0.04695(16) 0.1134(8) Uani 1 1 d .
O1 O 0.16171(16) 0.45816(18) 0.45399(16) 0.0702(6) Uani 1 1 d .
C2 C 0.1469(2) 0.4678(3) 0.5672(2) 0.0665(9) Uani 1 1 d .
H2 H 0.0784 0.4574 0.5767 0.074 Uiso 1 1 calc R
C3 C 0.1986(2) 0.3617(3) 0.6244(2) 0.0650(8) Uani 1 1 d .
N4 N 0.30012(18) 0.3786(2) 0.60449(19) 0.0616(7) Uani 1 1 d .
HN4 H 0.3425 0.3139 0.6492 0.069 Uiso 1 1 d .
C4a C 0.3222(2) 0.3964(2) 0.5012(2) 0.0541(7) Uani 1 1 d .
C5 C 0.4145(2) 0.3756(2) 0.4697(2) 0.0557(7) Uani 1 1 d .
C6 C 0.4401(2) 0.3957(2) 0.3664(2) 0.0572(8) Uani 1 1 d .
C7 C 0.3671(2) 0.4350(3) 0.2950(2) 0.0632(8) Uani 1 1 d .
H7 H 0.3809 0.4463 0.2255 0.071 Uiso 1 1 calc R
C8 C 0.2772(2) 0.4569(3) 0.3253(2) 0.0628(8) Uani 1 1 d .
H8 H 0.2307 0.4841 0.2768 0.070 Uiso 1 1 calc R
C8a C 0.2540(2) 0.4389(3) 0.4280(2) 0.0599(8) Uani 1 1 d .
O9 O 0.47722(14) 0.33276(18) 0.54503(15) 0.0684(6) Uani 1 1 d .
HO9 H 0.5567 0.3108 0.5048 0.079 Uiso 1 1 d .
O10 O 0.59609(16) 0.3235(2) 0.40110(17) 0.0796(7) Uani 1 1 d .
C11 C 0.5376(2) 0.3733(3) 0.3384(2) 0.0612(8) Uani 1 1 d .
N12 N 0.17320(18) 0.5822(2) 0.6095(2) 0.0679(7) Uani 1 1 d .
HN12 H 0.2442 0.5950 0.6228 0.076 Uiso 1 1 d .
C13 C 0.1175(3) 0.6873(3) 0.5719(3) 0.0752(9) Uani 1 1 d .
H13A H 0.0512 0.6633 0.5616 0.084 Uiso 1 1 calc R
H13B H 0.1401 0.7129 0.5050 0.084 Uiso 1 1 calc R
C14 C 0.1243(3) 0.7929(3) 0.6460(3) 0.0808(10) Uani 1 1 d .
H14 H 0.1918 0.8157 0.6541 0.090 Uiso 1 1 calc R
C15 C 0.0709(3) 0.9028(3) 0.6000(4) 0.1099(15) Uani 1 1 d .
H15A H 0.0985 0.9262 0.5359 0.126 Uiso 1 1 calc R
H15B H 0.0756 0.9698 0.6483 0.126 Uiso 1 1 calc R
H15C H 0.0050 0.8818 0.5867 0.126 Uiso 1 1 calc R
C16 C 0.0919(3) 0.7611(4) 0.7512(3) 0.1046(13) Uani 1 1 d .
H16A H 0.0295 0.7251 0.7447 0.120 Uiso 1 1 calc R
H16B H 0.0897 0.8338 0.7929 0.120 Uiso 1 1 calc R
H16C H 0.1357 0.7036 0.7837 0.120 Uiso 1 1 calc R
C17 C 0.1866(3) 0.3688(3) 0.7407(3) 0.0782(10) Uani 1 1 d .
H17A H 0.2186 0.3008 0.7743 0.090 Uiso 1 1 calc R
H17B H 0.1199 0.3662 0.7545 0.090 Uiso 1 1 calc R
H17C H 0.2137 0.4439 0.7672 0.090 Uiso 1 1 calc R
C18 C 0.1608(3) 0.2397(3) 0.5808(3) 0.0867(11) Uani 1 1 d .
H18A H 0.1721 0.2351 0.5078 0.100 Uiso 1 1 calc R
H18B H 0.0935 0.2342 0.5907 0.100 Uiso 1 1 calc R
H18C H 0.1930 0.1734 0.6167 0.100 Uiso 1 1 calc R
C19 C 0.5726(2) 0.4058(3) 0.2347(2) 0.0588(8) Uani 1 1 d .
C20 C 0.6327(2) 0.3243(3) 0.1870(2) 0.0653(8) Uani 1 1 d .
H20 H 0.6481 0.2506 0.2199 0.073 Uiso 1 1 calc R
C21 C 0.6698(2) 0.3498(3) 0.0926(3) 0.0755(10) Uani 1 1 d .
H21 H 0.7088 0.2936 0.0607 0.085 Uiso 1 1 calc R
C22 C 0.6486(3) 0.4588(4) 0.0467(3) 0.0768(10) Uani 1 1 d .
C23 C 0.5909(3) 0.5428(3) 0.0910(3) 0.0795(10) Uani 1 1 d .
H23 H 0.5774 0.6169 0.0578 0.089 Uiso 1 1 calc R
C24 C 0.5527(2) 0.5168(3) 0.1854(2) 0.0691(9) Uani 1 1 d .
H24 H 0.5135 0.5736 0.2163 0.077 Uiso 1 1 calc R

loop_
_atom_site_aniso_label
_atom_site_aniso_U_11
_atom_site_aniso_U_22
_atom_site_aniso_U_33
_atom_site_aniso_U_23
_atom_site_aniso_U_13
_atom_site_aniso_U_12
F1 0.1117(19) 0.165(2) 0.0643(14) 0.0188(13) 0.0122(13) -0.0163(15)
O1 0.0662(16) 0.0834(14) 0.0599(14) -0.0055(10) -0.0083(11) 0.0104(11)
C2 0.061(2) 0.073(2) 0.065(2) -0.0044(15) -0.0045(16) 0.0002(15)
C3 0.067(2) 0.0642(18) 0.063(2) -0.0018(14) -0.0020(16) -0.0067(15)
N4 0.0581(17) 0.0697(15) 0.0564(17) 0.0030(12) -0.0054(12) 0.0027(12)
C4a 0.060(2) 0.0545(17) 0.0466(18) -0.0008(12) -0.0083(15) 0.0000(13)
C5 0.058(2) 0.0529(16) 0.0550(19) 0.0032(13) -0.0122(15) 0.0029(13)
C6 0.062(2) 0.0577(17) 0.0511(19) 0.0016(13) -0.0063(15) 0.0000(14)
C7 0.072(2) 0.0673(19) 0.0495(19) 0.0014(14) -0.0042(16) 0.0015(16)
C8 0.064(2) 0.0699(19) 0.053(2) 0.0026(14) -0.0140(16) 0.0061(15)
C8a 0.058(2) 0.0609(18) 0.060(2) -0.0067(14) -0.0101(16) 0.0038(14)
O9 0.0650(14) 0.0782(13) 0.0606(13) 0.0111(10) -0.0114(10) 0.0090(10)
O10 0.0700(16) 0.1001(17) 0.0681(15) 0.0211(12) -0.0023(12) 0.0133(12)
C11 0.064(2) 0.0613(17) 0.057(2) 0.0013(14) -0.0068(16) -0.0014(15)
N12 0.0629(17) 0.0677(16) 0.0720(18) -0.0058(13) -0.0096(13) 0.0042(13)
C13 0.078(2) 0.076(2) 0.071(2) 0.0032(17) -0.0043(17) 0.0097(18)
C14 0.084(3) 0.069(2) 0.087(3) -0.0039(18) -0.018(2) 0.0109(17)
C15 0.111(4) 0.070(2) 0.146(4) 0.002(2) -0.026(3) 0.013(2)
C16 0.114(3) 0.111(3) 0.088(3) -0.016(2) 0.001(2) 0.033(3)
C17 0.073(2) 0.086(2) 0.076(2) 0.0020(18) 0.0049(18) -0.0040(18)
C18 0.090(3) 0.070(2) 0.099(3) 0.0010(18) -0.004(2) -0.0121(18)
C19 0.056(2) 0.0614(18) 0.058(2) -0.0025(14) -0.0012(15) -0.0033(14)
C20 0.063(2) 0.0671(19) 0.065(2) -0.0046(15) -0.0071(16) -0.0005(15)
C21 0.067(2) 0.096(3) 0.063(2) -0.0161(19) -0.0033(18) -0.0016(18)
C22 0.072(2) 0.103(3) 0.055(2) 0.002(2) -0.0030(18) -0.012(2)
C23 0.082(3) 0.082(2) 0.074(2) 0.0202(19) -0.006(2) -0.0086(19)
C24 0.077(2) 0.0666(19) 0.063(2) 0.0028(16) -0.0026(17) 0.0014(16)

loop_
_atom_type_symbol
_atom_type_description
_atom_type_scat_dispersion_real
_atom_type_scat_dispersion_imag
_atom_type_scat_source
C C 0.0033 0.0016 'International Tables Vol C Tables 4.2.6.8 and 6.1.1.4'
N N 0.0061 0.0033 'International Tables Vol C Tables 4.2.6.8 and 6.1.1.4'
O O 0.0106 0.0060 'International Tables Vol C Tables 4.2.6.8 and 6.1.1.4'
H H 0.0000 0.0000 'International Tables Vol C Tables 4.2.6.8 and 6.1.1.4'
F F 0.0171 0.0103 'International Tables Vol C Tables 4.2.6.8 and 6.1.1.4'

loop_
_geom_angle_atom_site_label_1
_geom_angle_atom_site_label_2
_geom_angle_atom_site_label_3
_geom_angle
C8a O1 C2 115.3(2)
N12 C2 O1 113.3(2)
N12 C2 C3 112.1(3)
O1 C2 C3 109.3(2)
N4 C3 C17 108.5(3)
N4 C3 C18 111.6(3)
C17 C3 C18 110.7(3)
N4 C3 C2 105.2(2)
C17 C3 C2 111.2(3)
C18 C3 C2 109.5(3)
C4a N4 C3 116.4(3)
N4 C4a C8a 121.0(3)
N4 C4a C5 120.4(3)
C8a C4a C5 118.5(3)
O9 C5 C4a 115.4(3)
O9 C5 C6 122.7(3)
C4a C5 C6 121.9(3)
C5 C6 C7 116.9(3)
C5 C6 C11 119.4(3)
C7 C6 C11 123.7(3)
C8 C7 C6 121.6(3)
C7 C8 C8a 120.6(3)
O1 C8a C8 118.4(3)
O1 C8a C4a 121.1(3)
C8 C8a C4a 120.4(3)
O10 C11 C6 120.9(3)
O10 C11 C19 116.7(3)
C6 C11 C19 122.5(3)
C2 N12 C13 116.4(3)
N12 C13 C14 112.3(3)
C16 C14 C13 112.6(3)
C16 C14 C15 111.9(3)
C13 C14 C15 110.2(3)
C20 C19 C24 118.1(3)
C20 C19 C11 118.4(3)
C24 C19 C11 123.3(3)
C21 C20 C19 121.6(3)
C22 C21 C20 118.6(3)
C21 C22 F1 119.0(3)
C21 C22 C23 122.1(3)
F1 C22 C23 118.9(3)
C22 C23 C24 119.4(3)
C23 C24 C19 120.2(3)

loop_
_geom_bond_atom_site_label_1
_geom_bond_atom_site_label_2
_geom_bond_distance
F1 C22 1.362(4)
O1 C8a 1.367(4)
O1 C2 1.482(4)
C2 N12 1.404(4)
C2 C3 1.536(4)
C3 N4 1.469(4)
C3 C17 1.513(4)
C3 C18 1.530(4)
N4 C4a 1.389(4)
C4a C8a 1.390(4)
C4a C5 1.393(4)
C5 O9 1.360(3)
C5 C6 1.408(4)
C6 C7 1.409(4)
C6 C11 1.450(4)
C7 C8 1.358(4)
C8 C8a 1.387(4)
O10 C11 1.247(3)
C11 C19 1.484(4)
N12 C13 1.458(4)
C13 C14 1.495(4)
C14 C16 1.486(5)
C14 C15 1.519(5)
C19 C20 1.386(4)
C19 C24 1.390(4)
C20 C21 1.370(5)
C21 C22 1.355(5)
C22 C23 1.366(5)
C23 C24 1.377(5)

loop_
_geom_torsion_atom_site_label_1
_geom_torsion_atom_site_label_2
_geom_torsion_atom_site_label_3
_geom_torsion_atom_site_label_4
_geom_torsion
C8a O1 C2 C3 -47.9(3)
O1 C2 C3 N4 61.9(3)
C2 C3 N4 C4a -49.9(3)
C3 N4 C4a C8a 22.0(4)
N4 C4a C8a O1 -3.5(4)
C2 O1 C8a C4a 17.8(4)
C8a C4a C5 C6 -0.3(4)
C4a C5 C6 C7 -1.7(4)
C5 C6 C7 C8 2.4(4)
C6 C7 C8 C8a -1.1(4)
C7 C8 C8a C4a -1.0(4)
C8 C8a C4a C5 1.6(4)
C8a O1 C2 N12 78.0(3)
O1 C2 C3 C17 179.2(2)
O1 C2 C3 C18 -58.2(3)
N12 C2 C3 N4 -64.7(3)
N12 C2 C3 C17 52.7(4)
N12 C2 C3 C18 175.3(3)
N4 C4a C5 O9 2.7(4)
O9 C5 C6 C11 -1.6(3)
C5 C6 C11 O10 8.1(4)
C7 C6 C11 C19 8.5(4)
O1 C2 N12 C13 65.0(4)
C3 C2 N12 C13 -170.7(3)
C2 N12 C13 C14 158.5(3)
N12 C13 C14 C16 -58.2(4)
N12 C13 C14 C15 176.0(3)
C6 C11 C19 C20 -139.1(3)
C6 C11 C19 C24 44.7(4)
O10 C11 C19 C20 40.0(4)
O10 C11 C19 C24 -136.3(3)
C24 C19 C20 C21 -1.7(4)
C19 C20 C21 C22 1.5(5)
C20 C21 C22 C23 -0.7(5)
C21 C22 C23 C24 0.1(5)
C22 C23 C24 C19 -0.3(5)
C20 C19 C24 C23 1.1(4)

loop_
_cod_related_entry_id
_cod_related_entry_database
_cod_related_entry_code
1 ChemSpider 17239839
